data_7210273
loop_
_publ_author_name
'Wang, Yu-Xian'
'Li, Zhong-Yi'
'Zhu, Jiang'
'Wang, Xiao-Qun'
'Xu, Ling-Ling'
'Lachgar, Abdessadek'
'Zhang, Jian-Jun'

_publ_section_title
;
 Four (5,5)-connected three-dimensional metal organic materials based on
 pentacarboxylate ligand: Synthesis, structures and characterization
;
_journal_issue 32
_journal_name_full CrystEngComm
_journal_page_first 6395
_journal_paper_doi 10.1039/c3ce40599k
_journal_volume 15
_journal_year 2013
_chemical_formula_sum 'C31 H22 Cu4 N8 O17'
_chemical_formula_weight 1032.73
_chemical_name_systematic
; 
 ? 
;
_space_group_IT_number 14
_symmetry_cell_setting monoclinic
_symmetry_space_group_name_Hall '-P 2ybc'
_symmetry_space_group_name_H-M 'P 1 21/c 1'
_atom_sites_solution_hydrogens geom
_atom_sites_solution_primary direct
_atom_sites_solution_secondary difmap
_audit_creation_method SHELXL-97
_cell_angle_alpha 90.00
_cell_angle_beta 99.861(3)
_cell_angle_gamma 90.00
_cell_formula_units_Z 4
_cell_length_a 16.000(4)
_cell_length_b 21.411(5)
_cell_length_c 19.198(5)
_cell_measurement_reflns_used 4675
_cell_measurement_temperature 296(2)
_cell_measurement_theta_max 22.656
_cell_measurement_theta_min 2.154
_cell_volume 6480(3)
_computing_cell_refinement 'Bruker SMART'
_computing_data_collection 'Bruker SMART'
_computing_data_reduction 'Bruker SAINT'
_computing_molecular_graphics 'Bruker SHELXTL'
_computing_publication_material 'Bruker SHELXTL'
_computing_structure_refinement 'SHELXL-97 (Sheldrick, 1997)'
_computing_structure_solution 'SHELXS-97 (Sheldrick, 1990)'
_diffrn_ambient_temperature 296(2)
_diffrn_measured_fraction_theta_full 0.999
_diffrn_measured_fraction_theta_max 0.999
_diffrn_measurement_device_type 'CCD area detector'
_diffrn_measurement_method 'phi and omega scans'
_diffrn_radiation_monochromator graphite
_diffrn_radiation_source 'fine-focus sealed tube'
_diffrn_radiation_type MoK\a
_diffrn_radiation_wavelength 0.71073
_diffrn_reflns_av_R_equivalents 0.0506
_diffrn_reflns_av_sigmaI/netI 0.0655
_diffrn_reflns_limit_h_max 13
_diffrn_reflns_limit_h_min -19
_diffrn_reflns_limit_k_max 25
_diffrn_reflns_limit_k_min -21
_diffrn_reflns_limit_l_max 22
_diffrn_reflns_limit_l_min -22
_diffrn_reflns_number 32284
_diffrn_reflns_theta_full 25.00
_diffrn_reflns_theta_max 25.00
_diffrn_reflns_theta_min 1.90
_exptl_absorpt_coefficient_mu 1.346
_exptl_absorpt_correction_T_max 0.7456
_exptl_absorpt_correction_T_min 0.6546
_exptl_absorpt_correction_type multi-scan
_exptl_absorpt_process_details 'SADABS (Sheldrick, 1996)'
_exptl_crystal_colour green
_exptl_crystal_density_diffrn 1.059
_exptl_crystal_density_method 'not measured'
_exptl_crystal_description block
_exptl_crystal_F_000 2064
_exptl_crystal_size_max 0.20
_exptl_crystal_size_mid 0.13
_exptl_crystal_size_min 0.08
_platon_squeeze_details
;
;
_refine_diff_density_max 0.583
_refine_diff_density_min -0.321
_refine_diff_density_rms 0.070
_refine_ls_extinction_method none
_refine_ls_goodness_of_fit_ref 0.958
_refine_ls_hydrogen_treatment constr
_refine_ls_matrix_type full
_refine_ls_number_parameters 541
_refine_ls_number_reflns 11391
_refine_ls_number_restraints 3
_refine_ls_restrained_S_all 0.958
_refine_ls_R_factor_all 0.0558
_refine_ls_R_factor_gt 0.0363
_refine_ls_shift/su_max 0.002
_refine_ls_shift/su_mean 0.000
_refine_ls_structure_factor_coef Fsqd
_refine_ls_weighting_details 'calc w=1/[\s^2^(Fo^2^)+(0.0311P)^2^+0.0000P] where P=(Fo^2^+2Fc^2^)/3'
_refine_ls_weighting_scheme calc
_refine_ls_wR_factor_gt 0.0775
_refine_ls_wR_factor_ref 0.0813
_reflns_number_gt 7706
_reflns_number_total 11391
_reflns_threshold_expression >2sigma(I)
_cod_data_source_file c3ce40599k.txt
_cod_data_source_block 4
_cod_depositor_comments
;
The following automatic conversions were performed:

'_symmetry_cell_setting' value 'Monoclinic' changed to 'monoclinic'
according to /home/saulius/struct/CIF-dictionaries/cif_core.dic
dictionary named 'cif_core.dic' version 2.4.2 from
2011-04-26.

'_exptl_absorpt_correction_type' value 'multi scan'
changed to 'multi-scan' according to
/home/saulius/struct/CIF-dictionaries/cif_core.dic dictionary named
'cif_core.dic' version 2.4.2 from 2011-04-26.

Automatic conversion script
Id: cif_fix_values 1891 2012-01-12 08:04:46Z andrius 
;
_cod_original_sg_symbol_H-M P2(1)/c
_cod_database_code 7210273

loop_
_symmetry_equiv_pos_as_xyz
'x, y, z'
'-x, y+1/2, -z+1/2'
'-x, -y, -z'
'x, -y-1/2, z-1/2'

loop_
_atom_site_label
_atom_site_type_symbol
_atom_site_fract_x
_atom_site_fract_y
_atom_site_fract_z
_atom_site_U_iso_or_equiv
_atom_site_adp_type
_atom_site_occupancy
_atom_site_symmetry_multiplicity
_atom_site_calc_flag
_atom_site_refinement_flags
Cu1 Cu 0.36123(2) 0.649047(16) 1.02191(2) 0.02694(10) Uani 1 1 d .
Cu2 Cu 0.48953(2) 0.772055(16) 1.09584(2) 0.02749(10) Uani 1 1 d .
Cu3 Cu 0.31256(2) 0.738431(17) 1.12940(2) 0.02810(10) Uani 1 1 d .
Cu4 Cu 0.18732(2) 0.625899(17) 1.08536(2) 0.02753(10) Uani 1 1 d .
N2 N 0.77032(15) 0.78105(11) 0.95393(15) 0.0334(7) Uani 1 1 d .
N1 N 0.83685(15) 0.85885(11) 0.89240(14) 0.0325(7) Uani 1 1 d .
N3 N 0.89667(15) 0.75648(11) 0.90915(14) 0.0337(7) Uani 1 1 d .
N5 N 0.82995(15) 0.68169(11) 0.96181(14) 0.0345(7) Uani 1 1 d .
H5B H 0.8774 0.6624 0.9632 0.041 Uiso 1 1 calc R
N6 N 0.95831(15) 0.83524(12) 0.85202(14) 0.0347(7) Uani 1 1 d .
H6B H 0.9516 0.8713 0.8322 0.042 Uiso 1 1 calc R
C19 C 1.03381(18) 0.80257(14) 0.84530(17) 0.0279(7) Uani 1 1 d .
C16 C 0.77312(18) 0.58080(13) 0.97697(16) 0.0294(8) Uani 1 1 d .
H16A H 0.8227 0.5641 0.9656 0.035 Uiso 1 1 calc R
C2 C 0.83092(19) 0.74217(14) 0.94130(17) 0.0280(7) Uani 1 1 d .
C3 C 0.89551(18) 0.81553(14) 0.88639(17) 0.0284(8) Uani 1 1 d .
C12 C 0.69400(18) 0.66933(14) 1.00414(16) 0.0283(8) Uani 1 1 d .
H12A H 0.6900 0.7121 1.0117 0.034 Uiso 1 1 calc R
C15 C 0.70881(17) 0.54093(13) 0.98935(16) 0.0260(7) Uani 1 1 d .
C11 C 0.76479(18) 0.64494(13) 0.98123(17) 0.0282(8) Uani 1 1 d .
C1 C 0.77808(19) 0.83878(14) 0.92859(18) 0.0326(8) Uani 1 1 d .
C14 C 0.63466(18) 0.56561(13) 1.00683(16) 0.0285(8) Uani 1 1 d .
H14A H 0.5898 0.5395 1.0123 0.034 Uiso 1 1 calc R
C24 C 1.06906(18) 0.81441(14) 0.78453(17) 0.0293(8) Uani 1 1 d .
H24A H 1.0423 0.8414 0.7498 0.035 Uiso 1 1 calc R
N4 N 0.71614(16) 0.87886(11) 0.94116(15) 0.0414(8) Uani 1 1 d .
H4A H 0.6805 0.8629 0.9650 0.050 Uiso 1 1 calc R
C4 C 0.7002(2) 0.94154(14) 0.92218(19) 0.0372(9) Uani 1 1 d .
C20 C 1.07552(18) 0.76451(14) 0.89768(17) 0.0305(8) Uani 1 1 d .
H20A H 1.0522 0.7571 0.9381 0.037 Uiso 1 1 calc R
C5 C 0.7509(2) 0.97893(16) 0.8881(2) 0.0550(12) Uani 1 1 d .
H5A H 0.7988 0.9623 0.8736 0.066 Uiso 1 1 calc R
C18 C 0.71711(19) 0.47140(14) 0.98025(17) 0.0291(8) Uani 1 1 d .
O5 O 0.65604(12) 0.43862(9) 0.99323(12) 0.0366(6) Uani 1 1 d .
O6 O 0.78355(12) 0.45185(9) 0.96108(12) 0.0374(6) Uani 1 1 d .
C6 C 0.7306(2) 1.04080(15) 0.8758(2) 0.0523(11) Uani 1 1 d .
H6A H 0.7666 1.0659 0.8547 0.063 Uiso 1 1 calc R
C7 C 0.65781(19) 1.06680(14) 0.89396(17) 0.0328(8) Uani 1 1 d .
C8 C 0.6062(2) 1.02842(16) 0.9256(2) 0.0552(11) Uani 1 1 d .
H8A H 0.5561 1.0443 0.9369 0.066 Uiso 1 1 calc R
C10 C 0.6369(2) 1.13446(14) 0.88372(17) 0.0330(8) Uani 1 1 d .
C9 C 0.6274(2) 0.96700(16) 0.9407(2) 0.0635(13) Uani 1 1 d .
H9A H 0.5926 0.9424 0.9636 0.076 Uiso 1 1 calc R
O1 O 0.69340(14) 1.17115(9) 0.87033(12) 0.0396(6) Uani 1 1 d .
O2 O 0.56255(13) 1.14938(9) 0.88946(13) 0.0426(6) Uani 1 1 d .
C23 C 1.14527(19) 0.78493(14) 0.77698(16) 0.0287(8) Uani 1 1 d .
C21 C 1.15264(18) 0.73686(14) 0.89060(16) 0.0273(7) Uani 1 1 d .
C25 C 1.2017(2) 0.70107(14) 0.95174(17) 0.0317(8) Uani 1 1 d .
C22 C 1.18591(19) 0.74632(14) 0.82978(17) 0.0321(8) Uani 1 1 d .
H22A H 1.2361 0.7265 0.8243 0.039 Uiso 1 1 calc R
C26 C 1.1829(2) 0.79637(15) 0.71106(17) 0.0307(8) Uani 1 1 d .
O8 O 1.26918(13) 0.67466(10) 0.94135(11) 0.0325(5) Uani 1 1 d .
O7 O 1.17571(14) 0.70250(11) 1.00979(12) 0.0482(7) Uani 1 1 d .
O9 O 1.24247(13) 0.76069(10) 0.70211(11) 0.0383(6) Uani 1 1 d .
O10 O 1.15213(13) 0.83915(11) 0.67137(12) 0.0410(6) Uani 1 1 d .
O11 O 0.30446(11) 0.64851(9) 1.11492(10) 0.0252(5) Uani 1 1 d .
O12 O 0.38065(11) 0.73687(8) 1.05049(10) 0.0251(5) Uani 1 1 d .
O13 O 0.45097(13) 0.72782(11) 1.19686(12) 0.0418(6) Uani 1 1 d U
O4 O 0.48227(13) 0.62905(10) 1.02038(14) 0.0458(7) Uani 1 1 d .
O3 O 0.56043(13) 0.70766(10) 1.06996(13) 0.0439(6) Uani 1 1 d .
C13 C 0.62833(17) 0.62937(13) 1.01592(16) 0.0246(7) Uani 1 1 d .
C17 C 0.54969(19) 0.65742(14) 1.03664(17) 0.0287(8) Uani 1 1 d .
N7 N 0.5465(2) 0.72759(18) 1.29845(19) 0.0701(11) Uani 1 1 d .
C30 C 0.4732(2) 0.73836(18) 1.2608(2) 0.0459(9) Uani 1 1 d U
C31 C 0.6174(3) 0.7018(3) 1.2681(3) 0.113(2) Uani 1 1 d .
H31A H 0.5981 0.6915 1.2193 0.170 Uiso 1 1 calc R
H31B H 0.6383 0.6649 1.2936 0.170 Uiso 1 1 calc R
H31C H 0.6619 0.7323 1.2715 0.170 Uiso 1 1 calc R
C29 C 0.4170(3) 0.7652(3) 1.3087(3) 0.108(2) Uani 1 1 d .
H29A H 0.3930 0.8048 1.2905 0.130 Uiso 1 1 calc R
H29B H 0.3711 0.7367 1.3132 0.130 Uiso 1 1 calc R
C28 C 0.4738(4) 0.7739(3) 1.3779(3) 0.124(2) Uani 1 1 d .
H28A H 0.4498 0.7540 1.4154 0.149 Uiso 1 1 calc R
H28B H 0.4812 0.8180 1.3888 0.149 Uiso 1 1 calc R
C27 C 0.5581(3) 0.7442(3) 1.3712(3) 0.119(2) Uani 1 1 d .
H27A H 0.6044 0.7735 1.3832 0.142 Uiso 1 1 calc R
H27B H 0.5691 0.7076 1.4012 0.142 Uiso 1 1 calc R
O14 O 0.59710(14) 0.81198(10) 1.14481(13) 0.0439(6) Uani 1 1 d U
O17 O 0.06810(13) 0.60252(11) 1.05774(13) 0.0482(7) Uani 1 1 d .
O15 O 0.59104(17) 0.84021(12) 1.03544(15) 0.0606(8) Uani 1 1 d U
N8 N 0.6285(2) 0.84280(14) 1.0976(2) 0.0498(8) Uani 1 1 d U
O16 O 0.69380(19) 0.87313(15) 1.11567(19) 0.0955(11) Uani 1 1 d .

loop_
_atom_site_aniso_label
_atom_site_aniso_U_11
_atom_site_aniso_U_22
_atom_site_aniso_U_33
_atom_site_aniso_U_23
_atom_site_aniso_U_13
_atom_site_aniso_U_12
Cu1 0.0228(2) 0.0164(2) 0.0445(3) -0.00026(18) 0.01398(18) 0.00160(16)
Cu2 0.0248(2) 0.0192(2) 0.0416(2) -0.00284(18) 0.01466(18) 0.00133(16)
Cu3 0.0301(2) 0.0206(2) 0.0387(2) 0.00023(18) 0.02047(19) -0.00063(16)
Cu4 0.0239(2) 0.0260(2) 0.0357(2) -0.00448(18) 0.01364(18) -0.00100(16)
N2 0.0273(15) 0.0194(15) 0.0587(19) 0.0037(13) 0.0225(14) 0.0047(12)
N1 0.0265(15) 0.0224(15) 0.0543(18) 0.0104(13) 0.0232(14) 0.0079(12)
N3 0.0267(15) 0.0221(15) 0.0568(19) 0.0061(14) 0.0202(14) 0.0030(12)
N5 0.0187(14) 0.0192(14) 0.071(2) 0.0071(14) 0.0242(14) 0.0039(11)
N6 0.0316(16) 0.0324(16) 0.0471(18) 0.0177(14) 0.0266(14) 0.0113(12)
C19 0.0224(17) 0.0277(18) 0.037(2) 0.0050(15) 0.0159(15) 0.0039(14)
C16 0.0215(17) 0.0208(17) 0.049(2) 0.0027(15) 0.0139(16) 0.0042(13)
C2 0.0253(18) 0.0220(18) 0.0384(19) 0.0024(15) 0.0103(15) 0.0002(14)
C3 0.0187(17) 0.0254(18) 0.044(2) 0.0033(16) 0.0135(15) 0.0001(14)
C12 0.0229(17) 0.0181(16) 0.047(2) -0.0005(15) 0.0131(16) -0.0004(13)
C15 0.0198(17) 0.0197(16) 0.040(2) -0.0024(15) 0.0101(15) 0.0016(13)
C11 0.0171(16) 0.0201(17) 0.049(2) 0.0020(15) 0.0100(15) 0.0000(13)
C1 0.0266(19) 0.0235(18) 0.051(2) -0.0009(16) 0.0175(17) 0.0040(14)
C14 0.0236(18) 0.0209(17) 0.044(2) -0.0009(15) 0.0143(15) -0.0060(13)
C24 0.0239(18) 0.0269(18) 0.039(2) 0.0039(15) 0.0122(15) -0.0001(14)
N4 0.0408(18) 0.0201(15) 0.073(2) 0.0083(15) 0.0370(16) 0.0054(13)
C4 0.037(2) 0.0172(17) 0.063(2) 0.0054(17) 0.0242(18) 0.0066(15)
C20 0.0246(18) 0.0355(19) 0.0355(19) 0.0077(16) 0.0164(15) 0.0006(15)
C5 0.048(2) 0.026(2) 0.104(3) 0.013(2) 0.050(2) 0.0138(17)
C18 0.0267(19) 0.0202(17) 0.042(2) -0.0009(15) 0.0119(16) 0.0032(14)
O5 0.0287(13) 0.0171(12) 0.0700(17) -0.0067(11) 0.0254(12) -0.0023(10)
O6 0.0251(12) 0.0211(12) 0.0705(17) -0.0105(11) 0.0209(12) 0.0003(9)
C6 0.057(2) 0.023(2) 0.089(3) 0.010(2) 0.046(2) 0.0056(17)
C7 0.0331(19) 0.0188(17) 0.050(2) 0.0008(16) 0.0165(17) 0.0049(14)
C8 0.045(2) 0.027(2) 0.103(3) 0.008(2) 0.041(2) 0.0131(17)
C10 0.038(2) 0.0235(18) 0.040(2) -0.0012(16) 0.0148(17) 0.0063(16)
C9 0.056(3) 0.027(2) 0.124(4) 0.017(2) 0.062(3) 0.0107(18)
O1 0.0436(14) 0.0195(12) 0.0644(17) 0.0031(11) 0.0341(13) 0.0025(10)
O2 0.0332(14) 0.0196(12) 0.0793(18) -0.0037(12) 0.0216(13) 0.0050(10)
C23 0.0255(18) 0.0314(19) 0.0318(19) 0.0056(15) 0.0120(15) 0.0008(14)
C21 0.0253(18) 0.0279(18) 0.0318(18) 0.0066(15) 0.0139(15) 0.0037(14)
C25 0.0309(19) 0.0299(19) 0.037(2) 0.0088(16) 0.0131(17) 0.0036(15)
C22 0.0220(18) 0.035(2) 0.043(2) 0.0006(17) 0.0152(16) 0.0058(14)
C26 0.034(2) 0.0299(19) 0.0300(19) 0.0038(16) 0.0095(16) -0.0014(16)
O8 0.0289(13) 0.0363(13) 0.0321(13) 0.0038(11) 0.0049(10) 0.0073(10)
O7 0.0434(15) 0.0644(18) 0.0425(15) 0.0250(13) 0.0233(13) 0.0238(12)
O9 0.0406(14) 0.0378(14) 0.0448(14) 0.0101(11) 0.0308(12) 0.0146(11)
O10 0.0332(14) 0.0515(16) 0.0438(15) 0.0205(13) 0.0219(12) 0.0151(11)
O11 0.0217(11) 0.0223(11) 0.0345(12) -0.0001(10) 0.0128(10) -0.0029(9)
O12 0.0222(11) 0.0178(11) 0.0386(13) 0.0003(10) 0.0142(10) 0.0028(9)
O13 0.0368(14) 0.0516(16) 0.0385(12) 0.0009(12) 0.0111(11) -0.0028(11)
O4 0.0211(13) 0.0261(13) 0.095(2) -0.0180(13) 0.0247(13) -0.0026(10)
O3 0.0247(13) 0.0370(14) 0.0744(18) -0.0226(13) 0.0209(12) 0.0022(10)
C13 0.0187(16) 0.0178(16) 0.0406(19) -0.0046(14) 0.0148(14) 0.0008(13)
C17 0.0222(18) 0.0181(17) 0.050(2) 0.0018(16) 0.0177(16) 0.0027(14)
N7 0.051(2) 0.103(3) 0.055(2) 0.005(2) 0.004(2) -0.002(2)
C30 0.041(2) 0.054(3) 0.0412(14) 0.005(2) 0.0025(19) -0.0060(19)
C31 0.069(4) 0.175(6) 0.101(4) 0.025(4) 0.030(3) 0.050(4)
C29 0.068(3) 0.185(6) 0.069(4) -0.043(4) 0.004(3) 0.027(4)
C28 0.098(5) 0.206(7) 0.066(4) -0.042(4) 0.010(3) 0.001(4)
C27 0.084(4) 0.221(8) 0.048(3) -0.015(4) 0.001(3) 0.005(4)
O14 0.0391(15) 0.0381(15) 0.0552(16) -0.0068(12) 0.0101(12) -0.0015(11)
O17 0.0266(13) 0.0575(17) 0.0630(17) -0.0200(13) 0.0144(12) -0.0039(11)
O15 0.0651(19) 0.0587(18) 0.0640(16) 0.0069(16) 0.0279(14) -0.0092(15)
N8 0.042(2) 0.0353(18) 0.0758(17) -0.0044(17) 0.0202(15) -0.0029(15)
O16 0.058(2) 0.086(2) 0.145(3) -0.014(2) 0.023(2) -0.0470(18)

loop_
_atom_type_symbol
_atom_type_description
_atom_type_scat_dispersion_real
_atom_type_scat_dispersion_imag
_atom_type_scat_source
C C 0.0033 0.0016 'International Tables Vol C Tables 4.2.6.8 and 6.1.1.4'
H H 0.0000 0.0000 'International Tables Vol C Tables 4.2.6.8 and 6.1.1.4'
N N 0.0061 0.0033 'International Tables Vol C Tables 4.2.6.8 and 6.1.1.4'
O O 0.0106 0.0060 'International Tables Vol C Tables 4.2.6.8 and 6.1.1.4'
Cu Cu 0.3201 1.2651 'International Tables Vol C Tables 4.2.6.8 and 6.1.1.4'

loop_
_geom_angle_atom_site_label_1
_geom_angle_atom_site_label_2
_geom_angle_atom_site_label_3
_geom_angle
_geom_angle_site_symmetry_1
_geom_angle_site_symmetry_3
O5 Cu1 O12 172.66(9) 3_667 .
O5 Cu1 O4 84.38(8) 3_667 .
O12 Cu1 O4 95.86(8) . .
O5 Cu1 O8 94.74(9) 3_667 1_455
O12 Cu1 O8 90.79(8) . 1_455
O4 Cu1 O8 129.15(10) . 1_455
O5 Cu1 O11 92.90(8) 3_667 .
O12 Cu1 O11 80.89(7) . .
O4 Cu1 O11 124.43(9) . .
O8 Cu1 O11 106.42(8) 1_455 .
O5 Cu1 Cu3 132.85(6) 3_667 .
O12 Cu1 Cu3 41.35(5) . .
O4 Cu1 Cu3 120.89(7) . .
O8 Cu1 Cu3 96.42(6) 1_455 .
O11 Cu1 Cu3 40.06(5) . .
O3 Cu2 O2 164.96(10) . 3_677
O3 Cu2 O12 97.45(9) . .
O2 Cu2 O12 91.54(9) 3_677 .
O3 Cu2 O14 85.94(9) . .
O2 Cu2 O14 85.23(9) 3_677 .
O12 Cu2 O14 176.58(8) . .
O3 Cu2 O13 100.20(9) . .
O2 Cu2 O13 92.87(9) 3_677 .
O12 Cu2 O13 82.63(8) . .
O14 Cu2 O13 96.38(9) . .
O9 Cu3 O1 87.33(9) 4_476 3_677
O9 Cu3 O11 94.59(8) 4_476 .
O1 Cu3 O11 170.47(9) 3_677 .
O9 Cu3 O12 177.38(9) 4_476 .
O1 Cu3 O12 92.97(8) 3_677 .
O11 Cu3 O12 84.69(7) . .
O9 Cu3 O13 102.06(9) 4_476 .
O1 Cu3 O13 97.80(9) 3_677 .
O11 Cu3 O13 90.93(8) . .
O12 Cu3 O13 80.48(8) . .
O9 Cu3 Cu1 138.60(7) 4_476 .
O1 Cu3 Cu1 130.91(6) 3_677 .
O11 Cu3 Cu1 44.97(5) . .
O12 Cu3 Cu1 40.27(5) . .
O13 Cu3 Cu1 89.23(6) . .
O11 Cu4 O17 178.60(9) . .
O11 Cu4 O10 93.48(8) . 4_476
O17 Cu4 O10 85.38(9) . 4_476
O11 Cu4 O6 92.96(8) . 3_667
O17 Cu4 O6 87.52(9) . 3_667
O10 Cu4 O6 144.59(10) 4_476 3_667
O11 Cu4 O7 88.55(9) . 1_455
O17 Cu4 O7 92.53(10) . 1_455
O10 Cu4 O7 105.49(9) 4_476 1_455
O6 Cu4 O7 109.45(9) 3_667 1_455
C2 N2 C1 113.2(2) . .
C1 N1 C3 112.9(3) . .
C3 N3 C2 113.4(2) . .
C2 N5 C11 131.1(2) . .
C2 N5 H5B 114.4 . .
C11 N5 H5B 114.4 . .
C3 N6 C19 127.0(3) . .
C3 N6 H6B 116.5 . .
C19 N6 H6B 116.5 . .
C20 C19 C24 120.1(3) . .
C20 C19 N6 122.6(3) . .
C24 C19 N6 117.1(3) . .
C11 C16 C15 121.2(3) . .
C11 C16 H16A 119.4 . .
C15 C16 H16A 119.4 . .
N2 C2 N3 126.4(3) . .
N2 C2 N5 120.0(3) . .
N3 C2 N5 113.6(3) . .
N3 C3 N1 126.7(3) . .
N3 C3 N6 118.8(3) . .
N1 C3 N6 114.5(3) . .
C11 C12 C13 119.8(3) . .
C11 C12 H12A 120.1 . .
C13 C12 H12A 120.1 . .
C16 C15 C14 119.7(3) . .
C16 C15 C18 120.3(3) . .
C14 C15 C18 119.9(3) . .
C16 C11 C12 119.0(3) . .
C16 C11 N5 117.2(2) . .
C12 C11 N5 123.8(3) . .
N1 C1 N2 127.1(3) . .
N1 C1 N4 119.3(3) . .
N2 C1 N4 113.6(3) . .
C13 C14 C15 119.3(3) . .
C13 C14 H14A 120.3 . .
C15 C14 H14A 120.3 . .
C23 C24 C19 119.0(3) . .
C23 C24 H24A 120.5 . .
C19 C24 H24A 120.5 . .
C1 N4 C4 131.4(3) . .
C1 N4 H4A 114.3 . .
C4 N4 H4A 114.3 . .
C5 C4 C9 118.7(3) . .
C5 C4 N4 125.6(3) . .
C9 C4 N4 115.7(3) . .
C19 C20 C21 120.4(3) . .
C19 C20 H20A 119.8 . .
C21 C20 H20A 119.8 . .
C6 C5 C4 120.0(3) . .
C6 C5 H5A 120.0 . .
C4 C5 H5A 120.0 . .
O6 C18 O5 126.6(3) . .
O6 C18 C15 117.3(3) . .
O5 C18 C15 116.1(2) . .
C18 O5 Cu1 127.76(19) . 3_667
C18 O6 Cu4 133.5(2) . 3_667
C5 C6 C7 121.8(3) . .
C5 C6 H6A 119.1 . .
C7 C6 H6A 119.1 . .
C8 C7 C6 117.6(3) . .
C8 C7 C10 119.9(3) . .
C6 C7 C10 122.4(3) . .
C9 C8 C7 121.2(3) . .
C9 C8 H8A 119.4 . .
C7 C8 H8A 119.4 . .
O2 C10 O1 125.8(3) . .
O2 C10 C7 115.5(3) . .
O1 C10 C7 118.7(3) . .
C8 C9 C4 120.6(3) . .
C8 C9 H9A 119.7 . .
C4 C9 H9A 119.7 . .
C10 O1 Cu3 125.9(2) . 3_677
C10 O2 Cu2 132.7(2) . 3_677
C22 C23 C24 120.1(3) . .
C22 C23 C26 120.4(3) . .
C24 C23 C26 119.4(3) . .
C22 C21 C20 119.7(3) . .
C22 C21 C25 120.6(3) . .
C20 C21 C25 119.5(3) . .
O7 C25 O8 125.0(3) . .
O7 C25 C21 118.1(3) . .
O8 C25 C21 116.8(3) . .
C21 C22 C23 120.5(3) . .
C21 C22 H22A 119.7 . .
C23 C22 H22A 119.7 . .
O10 C26 O9 126.6(3) . .
O10 C26 C23 117.5(3) . .
O9 C26 C23 115.9(3) . .
C25 O8 Cu1 122.1(2) . 1_655
C25 O7 Cu4 124.8(2) . 1_655
C26 O9 Cu3 129.8(2) . 4_675
C26 O10 Cu4 130.8(2) . 4_675
Cu4 O11 Cu3 109.18(9) . .
Cu4 O11 Cu1 106.66(9) . .
Cu3 O11 Cu1 94.97(8) . .
Cu2 O12 Cu1 125.23(9) . .
Cu2 O12 Cu3 102.35(9) . .
Cu1 O12 Cu3 98.38(8) . .
C30 O13 Cu2 132.6(2) . .
C30 O13 Cu3 127.2(2) . .
Cu2 O13 Cu3 82.11(7) . .
C17 O4 Cu1 134.7(2) . .
C17 O3 Cu2 136.2(2) . .
C14 C13 C12 120.6(3) . .
C14 C13 C17 120.6(2) . .
C12 C13 C17 118.8(3) . .
O4 C17 O3 126.4(3) . .
O4 C17 C13 118.1(3) . .
O3 C17 C13 115.5(3) . .
C30 N7 C27 117.3(4) . .
C30 N7 C31 122.4(4) . .
C27 N7 C31 120.3(4) . .
O13 C30 N7 127.1(4) . .
O13 C30 C29 125.0(4) . .
N7 C30 C29 107.9(4) . .
N7 C31 H31A 109.5 . .
N7 C31 H31B 109.5 . .
H31A C31 H31B 109.5 . .
N7 C31 H31C 109.5 . .
H31A C31 H31C 109.5 . .
H31B C31 H31C 109.5 . .
C28 C29 C30 104.9(4) . .
C28 C29 H29A 110.8 . .
C30 C29 H29A 110.8 . .
C28 C29 H29B 110.8 . .
C30 C29 H29B 110.8 . .
H29A C29 H29B 108.9 . .
C29 C28 C27 106.6(4) . .
C29 C28 H28A 110.4 . .
C27 C28 H28A 110.4 . .
C29 C28 H28B 110.4 . .
C27 C28 H28B 110.4 . .
H28A C28 H28B 108.6 . .
N7 C27 C28 102.7(4) . .
N7 C27 H27A 111.2 . .
C28 C27 H27A 111.2 . .
N7 C27 H27B 111.2 . .
C28 C27 H27B 111.2 . .
H27A C27 H27B 109.1 . .
N8 O14 Cu2 107.2(2) . .
O16 N8 O15 122.8(4) . .
O16 N8 O14 119.2(4) . .
O15 N8 O14 118.0(3) . .

loop_
_geom_bond_atom_site_label_1
_geom_bond_atom_site_label_2
_geom_bond_distance
_geom_bond_site_symmetry_2
Cu1 O5 1.912(2) 3_667
Cu1 O12 1.9685(19) .
Cu1 O4 1.989(2) .
Cu1 O8 2.020(2) 1_455
Cu1 O11 2.1376(19) .
Cu1 Cu3 3.0130(7) .
Cu2 O3 1.904(2) .
Cu2 O2 1.919(2) 3_677
Cu2 O12 1.960(2) .
Cu2 O14 2.006(2) .
Cu2 O13 2.334(2) .
Cu3 O9 1.9346(19) 4_476
Cu3 O1 1.938(2) 3_677
Cu3 O11 1.9464(19) .
Cu3 O12 2.0120(18) .
Cu3 O13 2.377(2) .
Cu4 O11 1.9249(19) .
Cu4 O17 1.955(2) .
Cu4 O10 1.980(2) 4_476
Cu4 O6 1.981(2) 3_667
Cu4 O7 2.176(2) 1_455
N2 C2 1.331(4) .
N2 C1 1.342(4) .
N1 C1 1.332(4) .
N1 C3 1.339(4) .
N3 C3 1.337(4) .
N3 C2 1.343(3) .
N5 C2 1.354(4) .
N5 C11 1.406(3) .
N5 H5B 0.8600 .
N6 C3 1.360(3) .
N6 C19 1.421(3) .
N6 H6B 0.8600 .
C19 C20 1.375(4) .
C19 C24 1.403(4) .
C16 C11 1.383(4) .
C16 C15 1.388(4) .
C16 H16A 0.9300 .
C12 C11 1.386(4) .
C12 C13 1.403(4) .
C12 H12A 0.9300 .
C15 C14 1.391(4) .
C15 C18 1.508(4) .
C1 N4 1.363(4) .
C14 C13 1.382(4) .
C14 H14A 0.9300 .
C24 C23 1.403(4) .
C24 H24A 0.9300 .
N4 C4 1.402(4) .
N4 H4A 0.8600 .
C4 C5 1.382(4) .
C4 C9 1.386(4) .
C20 C21 1.396(4) .
C20 H20A 0.9300 .
C5 C6 1.375(4) .
C5 H5A 0.9300 .
C18 O6 1.255(3) .
C18 O5 1.262(3) .
O5 Cu1 1.912(2) 3_667
O6 Cu4 1.981(2) 3_667
C6 C7 1.389(4) .
C6 H6A 0.9300 .
C7 C8 1.378(4) .
C7 C10 1.492(4) .
C8 C9 1.377(4) .
C8 H8A 0.9300 .
C10 O2 1.254(3) .
C10 O1 1.258(4) .
C9 H9A 0.9300 .
O1 Cu3 1.938(2) 3_677
O2 Cu2 1.919(2) 3_677
C23 C22 1.381(4) .
C23 C26 1.511(4) .
C21 C22 1.379(4) .
C21 C25 1.506(4) .
C25 O7 1.255(3) .
C25 O8 1.264(3) .
C22 H22A 0.9300 .
C26 O10 1.238(3) .
C26 O9 1.257(3) .
O8 Cu1 2.020(2) 1_655
O7 Cu4 2.176(2) 1_655
O9 Cu3 1.9346(19) 4_675
O10 Cu4 1.980(2) 4_675
O13 C30 1.239(4) .
O4 C17 1.231(3) .
O3 C17 1.248(3) .
C13 C17 1.508(4) .
N7 C30 1.288(4) .
N7 C27 1.422(5) .
N7 C31 1.468(5) .
C30 C29 1.505(5) .
C31 H31A 0.9600 .
C31 H31B 0.9600 .
C31 H31C 0.9600 .
C29 C28 1.488(6) .
C29 H29A 0.9700 .
C29 H29B 0.9700 .
C28 C27 1.518(7) .
C28 H28A 0.9700 .
C28 H28B 0.9700 .
C27 H27A 0.9700 .
C27 H27B 0.9700 .
O14 N8 1.290(4) .
O15 N8 1.243(4) .
N8 O16 1.228(4) .

loop_
_platon_squeeze_void_nr
_platon_squeeze_void_average_x
_platon_squeeze_void_average_y
_platon_squeeze_void_average_z
_platon_squeeze_void_volume
_platon_squeeze_void_count_electrons
_platon_squeeze_void_content
1 -0.008 -0.012 -0.001 3475 1045 ' '
